data_2243534
loop_
_publ_author_name
'Krupp, Anna'
'Wegge, Jessica'
'Otte, Felix'
'Kleinheider, Johannes'
'Wall, Helene'
'Strohmann, Carsten'

_publ_section_title
;
 Crystal structures of [(<i>N</i>,<i>N</i>-dimethylamino)methyl]ferrocene
 and
 (<i>R</i>~p~,<i>R</i>~p~)-bis{2-[(dimethylamino)methyl]ferrocenyl}dimethylsilane
;
_journal_coeditor_code HB7933
_journal_issue 9
_journal_name_full 'Acta Crystallographica Section E'
_journal_page_first 1437
_journal_page_last 1441
_journal_paper_doi 10.1107/S2056989020010397
_journal_volume 76
_journal_year 2020
_chemical_formula_iupac '[Fe (C5 H5) (C8 H12 N)]'
_chemical_formula_moiety 'C13 H17 Fe N'
_chemical_formula_sum 'C13 H17 Fe N'
_chemical_formula_weight 243.12
_chemical_name_systematic
;
[(<i>N</i>,<i>N</i>-Dimethylamino)methyl]ferrocene
;
_space_group_crystal_system monoclinic
_space_group_IT_number 14
_space_group_name_Hall '-P 2yn'
_space_group_name_H-M_alt 'P 1 21/n 1'
_atom_sites_solution_hydrogens geom
_atom_sites_solution_primary dual
_audit_creation_method
;
OLEX2
(compiled 2020.02.04 svn.rd84adfe8 for OlexSys, GUI svn.r6032)
;
_cell_angle_alpha 90
_cell_angle_beta 90.590(2)
_cell_angle_gamma 90
_cell_formula_units_Z 4
_cell_length_a 5.6777(3)
_cell_length_b 23.0873(15)
_cell_length_c 8.7206(6)
_cell_measurement_reflns_used 9923
_cell_measurement_temperature 100
_cell_measurement_theta_max 33.13
_cell_measurement_theta_min 2.50
_cell_volume 1143.06(12)
_computing_cell_refinement
;
SAINT (Bruker, 2016)
;
_computing_data_collection
;
APEX2 (Bruker, 2018)
;
_computing_data_reduction
;
SAINT (Bruker, 2016)
;
_computing_molecular_graphics
;
<i>OLEX2</i> (Dolomanov <i>et al.</i>,  2009)
;
_computing_publication_material
;
<i>OLEX2</i> (Dolomanov <i>et al.</i>,  2009),
publCIF (Westrip, 2010), Mercury
(Macrae <i>et al.</i>,  2020)
;
_computing_structure_refinement
;
SHELXL  (Sheldrick, 2015a)
;
_computing_structure_solution
;
SHELXT (Sheldrick, 2015b)
;
_diffrn_ambient_temperature 100
_diffrn_detector 'Bruker D8 VENTURE area detector'
_diffrn_detector_area_resol_mean 10.42
_diffrn_measured_fraction_theta_full 0.993
_diffrn_measured_fraction_theta_max 0.996
_diffrn_measurement_device 'four-circle diffractometer'
_diffrn_measurement_device_type 'Bruker D8 Venture'
_diffrn_measurement_method '\f and \w scans'
_diffrn_radiation_monochromator 'silicon 111'
_diffrn_radiation_probe x-ray
_diffrn_radiation_type MoK\a
_diffrn_radiation_wavelength 0.71073
_diffrn_reflns_av_R_equivalents 0.0396
_diffrn_reflns_av_unetI/netI 0.0328
_diffrn_reflns_limit_h_max 8
_diffrn_reflns_limit_h_min -8
_diffrn_reflns_limit_k_max 33
_diffrn_reflns_limit_k_min -34
_diffrn_reflns_limit_l_max 13
_diffrn_reflns_limit_l_min -13
_diffrn_reflns_number 19466
_diffrn_reflns_theta_full 25.242
_diffrn_reflns_theta_max 31.996
_diffrn_reflns_theta_min 2.497
_diffrn_source 'Advanced Light Source, station 11.3.1'
_diffrn_source_current 1.0
_diffrn_source_power 0.05
_diffrn_source_voltage 50.0
_diffrn_standards_number 0
_exptl_absorpt_coefficient_mu 1.284
_exptl_absorpt_correction_T_max 0.4353
_exptl_absorpt_correction_T_min 0.3508
_exptl_absorpt_correction_type multi-scan
_exptl_absorpt_process_details
;
(SADABS; Bruker, 2016)
;
_exptl_crystal_colour 'clear orange'
_exptl_crystal_density_diffrn 1.413
_exptl_crystal_description needle
_exptl_crystal_F_000 512
_exptl_crystal_size_max 0.546
_exptl_crystal_size_mid 0.222
_exptl_crystal_size_min 0.191
_refine_diff_density_max 1.335
_refine_diff_density_min -1.471
_refine_ls_extinction_method none
_refine_ls_goodness_of_fit_ref 1.168
_refine_ls_hydrogen_treatment constr
_refine_ls_matrix_type full
_refine_ls_number_parameters 138
_refine_ls_number_reflns 3960
_refine_ls_number_restraints 0
_refine_ls_restrained_S_all 1.168
_refine_ls_R_factor_all 0.0538
_refine_ls_R_factor_gt 0.0470
_refine_ls_shift/su_max 0.001
_refine_ls_shift/su_mean 0.000
_refine_ls_structure_factor_coef Fsqd
_refine_ls_weighting_details 'w=1/[\s^2^(Fo^2^)+(0.0175P)^2^+3.6060P] where P=(Fo^2^+2Fc^2^)/3'
_refine_ls_weighting_scheme calc
_refine_ls_wR_factor_gt 0.1150
_refine_ls_wR_factor_ref 0.1178
_reflns_number_gt 3489
_reflns_number_total 3960
_reflns_threshold_expression 'I > 2\s(I)'
_cod_data_source_file hb7933sup1.cif
_cod_data_source_block 1
_cod_database_code 2243534
_shelx_space_group_comment
;
The symmetry employed for this shelxl refinement is uniquely defined
by the following loop, which should always be used as a source of
symmetry information in preference to the above space-group names.
They are only intended as comments.
;

loop_
_space_group_symop_operation_xyz
'x, y, z'
'-x+1/2, y+1/2, -z+1/2'
'-x, -y, -z'
'x-1/2, -y-1/2, z-1/2'

loop_
_atom_site_type_symbol
_atom_site_label
_atom_site_fract_x
_atom_site_fract_y
_atom_site_fract_z
_atom_site_U_iso_or_equiv
_atom_site_adp_type
_atom_site_calc_flag
_atom_site_occupancy
_atom_site_disorder_assembly
_atom_site_disorder_group
Fe Fe1 0.86749(6) 0.35631(2) 0.15193(4) 0.01111(9) Uani d 1 . .
N N1 0.4929(4) 0.41321(9) 0.5681(2) 0.0171(4) Uani d 1 . .
C C1 1.1153(4) 0.29284(11) 0.1819(3) 0.0161(4) Uani d 1 . .
H H1 1.242570 0.293233 0.253451 0.019 Uiso calc 1 . .
C C2 0.8841(5) 0.27051(10) 0.2089(3) 0.0184(5) Uani d 1 . .
H H2 0.830272 0.253686 0.301558 0.022 Uiso calc 1 . .
C C3 0.7492(5) 0.27812(11) 0.0714(3) 0.0207(5) Uani d 1 . .
H H3 0.589384 0.267101 0.056315 0.025 Uiso calc 1 . .
C C4 0.8951(5) 0.30501(11) -0.0390(3) 0.0187(5) Uani d 1 . .
H H4 0.849873 0.315056 -0.140783 0.022 Uiso calc 1 . .
C C5 1.1209(4) 0.31432(11) 0.0292(3) 0.0160(4) Uani d 1 . .
H H5 1.252361 0.331809 -0.018966 0.019 Uiso calc 1 . .
C C6 0.9505(5) 0.44290(10) 0.1543(3) 0.0162(4) Uani d 1 . .
H H6 1.081500 0.460538 0.106051 0.019 Uiso calc 1 . .
C C7 0.7223(5) 0.43439(11) 0.0875(3) 0.0168(4) Uani d 1 . .
H H7 0.674308 0.445562 -0.012877 0.020 Uiso calc 1 . .
C C8 0.5801(4) 0.40629(10) 0.1978(3) 0.0151(4) Uani d 1 . .
H H8 0.420223 0.395284 0.183084 0.018 Uiso calc 1 . .
C C9 0.7161(4) 0.39721(10) 0.3345(3) 0.0138(4) Uani d 1 . .
C C10 0.9467(4) 0.42004(10) 0.3076(3) 0.0153(4) Uani d 1 . .
H H10 1.074704 0.420067 0.378663 0.018 Uiso calc 1 . .
C C11 0.6260(5) 0.37075(10) 0.4794(3) 0.0156(4) Uani d 1 . .
H H11A 0.523300 0.337387 0.453899 0.019 Uiso calc 1 . .
H H11B 0.760267 0.356324 0.541817 0.019 Uiso calc 1 . .
C C12 0.6491(5) 0.45778(11) 0.6315(3) 0.0218(5) Uani d 1 . .
H H12A 0.558986 0.483504 0.698386 0.033 Uiso calc 1 . .
H H12B 0.716922 0.480354 0.547672 0.033 Uiso calc 1 . .
H H12C 0.775825 0.439342 0.690955 0.033 Uiso calc 1 . .
C C13 0.3659(5) 0.38483(12) 0.6917(3) 0.0221(5) Uani d 1 . .
H H13A 0.258109 0.355844 0.648437 0.033 Uiso calc 1 . .
H H13B 0.275809 0.413759 0.748726 0.033 Uiso calc 1 . .
H H13C 0.478642 0.365806 0.761125 0.033 Uiso calc 1 . .

loop_
_atom_site_aniso_label
_atom_site_aniso_U_11
_atom_site_aniso_U_22
_atom_site_aniso_U_33
_atom_site_aniso_U_12
_atom_site_aniso_U_13
_atom_site_aniso_U_23
Fe1 0.01275(15) 0.00967(14) 0.01093(14) 0.00032(12) 0.00076(10) -0.00089(11)
N1 0.0225(10) 0.0131(9) 0.0157(9) 0.0018(8) 0.0041(8) -0.0007(7)
C1 0.0169(10) 0.0137(10) 0.0176(11) 0.0032(8) -0.0003(8) -0.0004(8)
C2 0.0235(12) 0.0109(10) 0.0209(11) -0.0015(9) 0.0048(9) 0.0013(8)
C3 0.0164(11) 0.0162(11) 0.0297(14) 0.0000(9) 0.0004(10) -0.0078(10)
C4 0.0235(12) 0.0169(11) 0.0157(11) 0.0040(9) -0.0012(9) -0.0065(8)
C5 0.0175(10) 0.0150(10) 0.0154(10) 0.0024(8) 0.0043(8) -0.0017(8)
C6 0.0190(11) 0.0124(10) 0.0172(11) -0.0021(8) 0.0022(8) 0.0006(8)
C7 0.0210(11) 0.0134(10) 0.0160(10) 0.0026(8) 0.0004(8) 0.0011(8)
C8 0.0159(10) 0.0126(10) 0.0167(10) 0.0021(8) 0.0003(8) -0.0033(8)
C9 0.0157(10) 0.0123(9) 0.0135(10) 0.0001(8) 0.0009(8) -0.0019(8)
C10 0.0162(10) 0.0129(10) 0.0166(10) -0.0027(8) 0.0001(8) -0.0023(8)
C11 0.0205(11) 0.0117(9) 0.0147(10) 0.0009(8) 0.0033(8) -0.0010(8)
C12 0.0328(14) 0.0144(11) 0.0181(11) -0.0022(10) 0.0022(10) -0.0037(9)
C13 0.0260(13) 0.0214(12) 0.0190(12) 0.0025(10) 0.0078(10) 0.0027(9)

loop_
_atom_type_symbol
_atom_type_description
_atom_type_scat_dispersion_real
_atom_type_scat_dispersion_imag
_atom_type_scat_source
C C 0.0033 0.0016 'International Tables Vol C Tables 4.2.6.8 and 6.1.1.4'
H H 0.0000 0.0000 'International Tables Vol C Tables 4.2.6.8 and 6.1.1.4'
Fe Fe 0.3463 0.8444 'International Tables Vol C Tables 4.2.6.8 and 6.1.1.4'
N N 0.0061 0.0033 'International Tables Vol C Tables 4.2.6.8 and 6.1.1.4'

loop_
_geom_angle_atom_site_label_1
_geom_angle_atom_site_label_2
_geom_angle_atom_site_label_3
_geom_angle_site_symmetry_1
_geom_angle_site_symmetry_3
_geom_angle
_geom_angle_publ_flag
C1 Fe1 C3 . . 68.61(11) ?
C1 Fe1 C4 . . 68.41(10) ?
C1 Fe1 C5 . . 40.65(10) ?
C1 Fe1 C6 . . 122.56(10) ?
C1 Fe1 C7 . . 159.23(10) ?
C1 Fe1 C9 . . 121.64(10) ?
C1 Fe1 C10 . . 106.48(10) ?
C2 Fe1 C1 . . 40.99(10) ?
C2 Fe1 C3 . . 40.83(11) ?
C2 Fe1 C4 . . 68.53(11) ?
C2 Fe1 C5 . . 68.73(10) ?
C2 Fe1 C6 . . 158.54(11) ?
C2 Fe1 C7 . . 158.83(11) ?
C2 Fe1 C9 . . 106.06(10) ?
C2 Fe1 C10 . . 121.71(10) ?
C3 Fe1 C4 . . 40.52(11) ?
C3 Fe1 C6 . . 159.37(11) ?
C3 Fe1 C7 . . 123.33(11) ?
C3 Fe1 C10 . . 158.34(11) ?
C4 Fe1 C6 . . 123.44(11) ?
C4 Fe1 C7 . . 108.54(10) ?
C5 Fe1 C3 . . 68.47(10) ?
C5 Fe1 C4 . . 40.69(10) ?
C5 Fe1 C6 . . 107.69(10) ?
C5 Fe1 C7 . . 123.64(10) ?
C5 Fe1 C9 . . 158.15(10) ?
C5 Fe1 C10 . . 122.41(10) ?
C6 Fe1 C7 . . 40.67(10) ?
C8 Fe1 C1 . . 158.39(10) ?
C8 Fe1 C2 . . 122.35(10) ?
C8 Fe1 C3 . . 107.78(10) ?
C8 Fe1 C4 . . 123.60(10) ?
C8 Fe1 C5 . . 159.71(10) ?
C8 Fe1 C6 . . 68.39(10) ?
C8 Fe1 C7 . . 40.50(10) ?
C8 Fe1 C9 . . 40.91(9) ?
C8 Fe1 C10 . . 68.58(10) ?
C9 Fe1 C3 . . 122.30(10) ?
C9 Fe1 C4 . . 159.03(10) ?
C9 Fe1 C6 . . 68.98(10) ?
C9 Fe1 C7 . . 68.78(10) ?
C9 Fe1 C10 . . 40.95(9) ?
C10 Fe1 C4 . . 159.18(11) ?
C10 Fe1 C6 . . 41.01(10) ?
C10 Fe1 C7 . . 68.67(10) ?
C12 N1 C11 . . 110.9(2) ?
C13 N1 C11 . . 110.6(2) ?
C13 N1 C12 . . 109.8(2) ?
Fe1 C1 H1 . . 126.5 ?
C2 C1 Fe1 . . 69.42(14) ?
C2 C1 H1 . . 126.0 ?
C5 C1 Fe1 . . 69.69(14) ?
C5 C1 H1 . . 126.0 ?
C5 C1 C2 . . 108.0(2) ?
Fe1 C2 H2 . . 126.1 ?
C1 C2 Fe1 . . 69.59(14) ?
C1 C2 H2 . . 126.2 ?
C3 C2 Fe1 . . 69.73(15) ?
C3 C2 C1 . . 107.6(2) ?
C3 C2 H2 . . 126.2 ?
Fe1 C3 H3 . . 126.4 ?
C2 C3 Fe1 . . 69.44(14) ?
C2 C3 H3 . . 125.9 ?
C4 C3 Fe1 . . 69.85(15) ?
C4 C3 C2 . . 108.2(2) ?
C4 C3 H3 . . 125.9 ?
Fe1 C4 H4 . . 126.5 ?
C3 C4 Fe1 . . 69.63(15) ?
C3 C4 H4 . . 125.9 ?
C3 C4 C5 . . 108.2(2) ?
C5 C4 Fe1 . . 69.50(14) ?
C5 C4 H4 . . 125.9 ?
Fe1 C5 H5 . . 126.1 ?
C1 C5 Fe1 . . 69.66(14) ?
C1 C5 C4 . . 108.0(2) ?
C1 C5 H5 . . 126.0 ?
C4 C5 Fe1 . . 69.81(14) ?
C4 C5 H5 . . 126.0 ?
Fe1 C6 H6 . . 126.4 ?
C7 C6 Fe1 . . 69.81(14) ?
C7 C6 H6 . . 126.1 ?
C7 C6 C10 . . 107.8(2) ?
C10 C6 Fe1 . . 69.30(13) ?
C10 C6 H6 . . 126.1 ?
Fe1 C7 H7 . . 126.8 ?
C6 C7 Fe1 . . 69.52(14) ?
C6 C7 H7 . . 126.1 ?
C8 C7 Fe1 . . 69.13(14) ?
C8 C7 C6 . . 107.9(2) ?
C8 C7 H7 . . 126.1 ?
Fe1 C8 H8 . . 125.9 ?
C7 C8 Fe1 . . 70.38(14) ?
C7 C8 H8 . . 125.5 ?
C7 C8 C9 . . 109.0(2) ?
C9 C8 Fe1 . . 69.78(14) ?
C9 C8 H8 . . 125.5 ?
C8 C9 Fe1 . . 69.30(13) ?
C8 C9 C10 . . 107.2(2) ?
C8 C9 C11 . . 125.3(2) ?
C10 C9 Fe1 . . 69.57(13) ?
C10 C9 C11 . . 127.5(2) ?
C11 C9 Fe1 . . 128.12(17) ?
Fe1 C10 H10 . . 126.4 ?
C6 C10 Fe1 . . 69.69(14) ?
C6 C10 H10 . . 126.0 ?
C9 C10 Fe1 . . 69.48(13) ?
C9 C10 C6 . . 108.0(2) ?
C9 C10 H10 . . 126.0 ?
N1 C11 C9 . . 110.8(2) ?
N1 C11 H11A . . 109.5 ?
N1 C11 H11B . . 109.5 ?
C9 C11 H11A . . 109.5 ?
C9 C11 H11B . . 109.5 ?
H11A C11 H11B . . 108.1 ?
N1 C12 H12A . . 109.5 ?
N1 C12 H12B . . 109.5 ?
N1 C12 H12C . . 109.5 ?
H12A C12 H12B . . 109.5 ?
H12A C12 H12C . . 109.5 ?
H12B C12 H12C . . 109.5 ?
N1 C13 H13A . . 109.5 ?
N1 C13 H13B . . 109.5 ?
N1 C13 H13C . . 109.5 ?
H13A C13 H13B . . 109.5 ?
H13A C13 H13C . . 109.5 ?
H13B C13 H13C . . 109.5 ?

loop_
_geom_bond_atom_site_label_1
_geom_bond_atom_site_label_2
_geom_bond_site_symmetry_2
_geom_bond_distance
_geom_bond_publ_flag
Fe1 C1 . 2.046(2) ?
Fe1 C2 . 2.044(2) ?
Fe1 C3 . 2.048(3) ?
Fe1 C4 . 2.051(2) ?
Fe1 C5 . 2.047(2) ?
Fe1 C6 . 2.054(2) ?
Fe1 C7 . 2.058(2) ?
Fe1 C8 . 2.041(2) ?
Fe1 C9 . 2.048(2) ?
Fe1 C10 . 2.049(2) ?
N1 C11 . 1.464(3) ?
N1 C12 . 1.463(3) ?
N1 C13 . 1.459(3) ?
C1 H1 . 0.9500 ?
C1 C2 . 1.432(4) ?
C1 C5 . 1.422(3) ?
C2 H2 . 0.9500 ?
C2 C3 . 1.427(4) ?
C3 H3 . 0.9500 ?
C3 C4 . 1.419(4) ?
C4 H4 . 0.9500 ?
C4 C5 . 1.424(4) ?
C5 H5 . 0.9500 ?
C6 H6 . 0.9500 ?
C6 C7 . 1.429(4) ?
C6 C10 . 1.437(3) ?
C7 H7 . 0.9500 ?
C7 C8 . 1.419(3) ?
C8 H8 . 0.9500 ?
C8 C9 . 1.429(3) ?
C9 C10 . 1.433(3) ?
C9 C11 . 1.498(3) ?
C10 H10 . 0.9500 ?
C11 H11A . 0.9900 ?
C11 H11B . 0.9900 ?
C12 H12A . 0.9800 ?
C12 H12B . 0.9800 ?
C12 H12C . 0.9800 ?
C13 H13A . 0.9800 ?
C13 H13B . 0.9800 ?
C13 H13C . 0.9800 ?

loop_
_geom_torsion_atom_site_label_1
_geom_torsion_atom_site_label_2
_geom_torsion_atom_site_label_3
_geom_torsion_atom_site_label_4
_geom_torsion_site_symmetry_1
_geom_torsion_site_symmetry_2
_geom_torsion_site_symmetry_3
_geom_torsion_site_symmetry_4
_geom_torsion
_geom_torsion_publ_flag
Fe1 C1 C2 C3 . . . . 59.61(17) ?
Fe1 C1 C5 C4 . . . . -59.49(17) ?
Fe1 C2 C3 C4 . . . . 59.32(18) ?
Fe1 C3 C4 C5 . . . . 58.99(17) ?
Fe1 C4 C5 C1 . . . . 59.40(17) ?
Fe1 C6 C7 C8 . . . . 58.68(17) ?
Fe1 C6 C10 C9 . . . . -59.09(16) ?
Fe1 C7 C8 C9 . . . . 59.27(17) ?
Fe1 C8 C9 C10 . . . . 59.47(16) ?
Fe1 C8 C9 C11 . . . . -122.8(2) ?
Fe1 C9 C10 C6 . . . . 59.22(17) ?
Fe1 C9 C11 N1 . . . . -169.70(17) ?
C1 C2 C3 Fe1 . . . . -59.52(17) ?
C1 C2 C3 C4 . . . . -0.2(3) ?
C2 C1 C5 Fe1 . . . . 59.04(17) ?
C2 C1 C5 C4 . . . . -0.5(3) ?
C2 C3 C4 Fe1 . . . . -59.06(18) ?
C2 C3 C4 C5 . . . . -0.1(3) ?
C3 C4 C5 Fe1 . . . . -59.07(18) ?
C3 C4 C5 C1 . . . . 0.3(3) ?
C5 C1 C2 Fe1 . . . . -59.20(17) ?
C5 C1 C2 C3 . . . . 0.4(3) ?
C6 C7 C8 Fe1 . . . . -58.93(17) ?
C6 C7 C8 C9 . . . . 0.3(3) ?
C7 C6 C10 Fe1 . . . . 59.39(17) ?
C7 C6 C10 C9 . . . . 0.3(3) ?
C7 C8 C9 Fe1 . . . . -59.63(17) ?
C7 C8 C9 C10 . . . . -0.2(3) ?
C7 C8 C9 C11 . . . . 177.6(2) ?
C8 C9 C10 Fe1 . . . . -59.31(16) ?
C8 C9 C10 C6 . . . . -0.1(3) ?
C8 C9 C11 N1 . . . . -79.4(3) ?
C10 C6 C7 Fe1 . . . . -59.07(17) ?
C10 C6 C7 C8 . . . . -0.4(3) ?
C10 C9 C11 N1 . . . . 97.9(3) ?
C11 C9 C10 Fe1 . . . . 123.0(2) ?
C11 C9 C10 C6 . . . . -177.8(2) ?
C12 N1 C11 C9 . . . . -69.5(3) ?
C13 N1 C11 C9 . . . . 168.4(2) ?

_cod_database_fobs_code 2243534
